data_7703656
loop_
_publ_author_name
'Lei, Caijin'
'Yang, Hongwei'
'Cheng, Guangbin'

_publ_section_title
;
 New pyrazole energetic materials and their energetic salts: combining the
 dinitromethyl group with nitropyrazole.
;
_journal_issue 5
_journal_name_full 'Dalton transactions (Cambridge, England : 2003)'
_journal_page_first 1660
_journal_page_last 1667
_journal_paper_doi 10.1039/c9dt04235k
_journal_volume 49
_journal_year 2020
_chemical_formula_moiety 'C4 H2 K N5 O6'
_chemical_formula_sum 'C4 H2 K N5 O6'
_chemical_formula_weight 255.21
_space_group_crystal_system monoclinic
_space_group_IT_number 14
_space_group_name_Hall '-P 2ybc'
_space_group_name_H-M_alt 'P 1 21/c 1'
_atom_sites_solution_hydrogens mixed
_atom_sites_solution_primary dual
_audit_block_doi 10.5517/ccdc.csd.cc23dfcb
_audit_creation_date 2019-05-14
_audit_creation_method
;
Olex2 1.2
(compiled 2018.05.29 svn.r3508 for OlexSys, GUI svn.r5506)
;
_audit_update_record
;
2019-08-21 deposited with the CCDC.	2020-01-07 downloaded from the CCDC.
;
_cell_angle_alpha 90
_cell_angle_beta 96.881(2)
_cell_angle_gamma 90
_cell_formula_units_Z 4
_cell_length_a 7.8439(5)
_cell_length_b 7.8757(5)
_cell_length_c 13.5483(9)
_cell_measurement_reflns_used 5348
_cell_measurement_temperature 110
_cell_measurement_theta_max 27.513
_cell_measurement_theta_min 2.997
_cell_volume 830.93(9)
_computing_cell_refinement 'SAINT V8.38A (?, 2016)'
_computing_data_reduction 'SAINT V8.38A (?, 2016)'
_computing_molecular_graphics 'Olex2 (Dolomanov et al., 2009)'
_computing_publication_material 'Olex2 (Dolomanov et al., 2009)'
_computing_structure_refinement 'ShelXL (Sheldrick, 2015)'
_computing_structure_solution 'ShelXT (Sheldrick, 2015)'
_diffrn_ambient_temperature 110.0
_diffrn_measured_fraction_theta_full 0.998
_diffrn_measured_fraction_theta_max 0.997
_diffrn_measurement_device_type 'Bruker APEX-II CCD'
_diffrn_measurement_method '\f and \w scans'
_diffrn_radiation_type MoK\a
_diffrn_radiation_wavelength 0.71073
_diffrn_reflns_av_R_equivalents 0.0413
_diffrn_reflns_av_unetI/netI 0.0299
_diffrn_reflns_Laue_measured_fraction_full 0.998
_diffrn_reflns_Laue_measured_fraction_max 0.997
_diffrn_reflns_limit_h_max 10
_diffrn_reflns_limit_h_min -10
_diffrn_reflns_limit_k_max 10
_diffrn_reflns_limit_k_min -10
_diffrn_reflns_limit_l_max 17
_diffrn_reflns_limit_l_min -16
_diffrn_reflns_number 9948
_diffrn_reflns_point_group_measured_fraction_full 0.998
_diffrn_reflns_point_group_measured_fraction_max 0.997
_diffrn_reflns_theta_full 25.242
_diffrn_reflns_theta_max 27.512
_diffrn_reflns_theta_min 2.616
_diffrn_standards_number 0
_exptl_absorpt_coefficient_mu 0.669
_exptl_absorpt_correction_T_max 0.7456
_exptl_absorpt_correction_T_min 0.6643
_exptl_absorpt_correction_type multi-scan
_exptl_absorpt_process_details
'SADABS-2016/2 (Bruker,2016/2) was used for absorption correction. wR2(int) was 0.1143 before and 0.0566 after correction. The Ratio of minimum to maximum transmission is 0.8910. The \l/2 correction factor is Not present.'
_exptl_crystal_colour colourless
_exptl_crystal_colour_primary colourless
_exptl_crystal_density_diffrn 2.040
_exptl_crystal_description block
_exptl_crystal_F_000 512
_exptl_crystal_size_max 0.12
_exptl_crystal_size_mid 0.08
_exptl_crystal_size_min 0.05
_refine_diff_density_max 0.387
_refine_diff_density_min -0.300
_refine_diff_density_rms 0.060
_refine_ls_extinction_method none
_refine_ls_goodness_of_fit_ref 0.950
_refine_ls_hydrogen_treatment mixed
_refine_ls_matrix_type full
_refine_ls_number_parameters 149
_refine_ls_number_reflns 1904
_refine_ls_number_restraints 128
_refine_ls_restrained_S_all 0.918
_refine_ls_R_factor_all 0.0350
_refine_ls_R_factor_gt 0.0274
_refine_ls_shift/su_max 0.001
_refine_ls_shift/su_mean 0.000
_refine_ls_structure_factor_coef Fsqd
_refine_ls_weighting_details 'w=1/[\s^2^(Fo^2^)+(0.0288P)^2^+0.8060P] where P=(Fo^2^+2Fc^2^)/3'
_refine_ls_weighting_scheme calc
_refine_ls_wR_factor_gt 0.0631
_refine_ls_wR_factor_ref 0.0684
_reflns_Friedel_coverage 0.000
_reflns_number_gt 1665
_reflns_number_total 1904
_reflns_threshold_expression 'I > 2\s(I)'
_cod_data_source_file c9dt04235k2.cif
_cod_data_source_block 22019535_0m
_cod_database_code 7703656
_shelx_shelxl_version_number 2018/3
_shelx_space_group_comment
;
The symmetry employed for this shelxl refinement is uniquely defined
by the following loop, which should always be used as a source of
symmetry information in preference to the above space-group names.
They are only intended as comments.
;
_shelx_estimated_absorpt_t_max 0.967
_shelx_estimated_absorpt_t_min 0.924
_olex2_refinement_description
;
1. Fixed Uiso
 At 1.2 times of:
  All C(H) groups
2. Rigid bond restraints
 All non-hydrogen atoms
 with sigma for 1-2 distances of 0.01 and sigma for 1-3 distances of 0.01
3. Uiso/Uaniso restraints and constraints
All non-hydrogen atoms have similar U: within 2A with sigma of 0.04 and sigma
for terminal atoms of 0.08
4.a Aromatic/amide H refined with riding coordinates:
 C3(H3)
;
_olex2_submission_special_instructions 'No special instructions were received'

loop_
_space_group_symop_operation_xyz
'x, y, z'
'-x, y+1/2, -z+1/2'
'-x, -y, -z'
'x, -y-1/2, z-1/2'

loop_
_atom_site_label
_atom_site_type_symbol
_atom_site_fract_x
_atom_site_fract_y
_atom_site_fract_z
_atom_site_U_iso_or_equiv
_atom_site_adp_type
_atom_site_occupancy
_atom_site_site_symmetry_order
_atom_site_calc_flag
_atom_site_refinement_flags_posn
_atom_site_refinement_flags_adp
_atom_site_refinement_flags_occupancy
_atom_site_disorder_assembly
_atom_site_disorder_group
K1 K 0.71650(4) -0.06886(5) 0.58523(2) 0.01469(11) Uani 1 1 d . U . . .
O4 O 0.59003(14) 0.70251(14) 0.71218(8) 0.0160(2) Uani 1 1 d . U . . .
O1 O 0.55771(14) 0.22491(14) 0.53434(8) 0.0152(2) Uani 1 1 d . U . . .
O2 O 0.31673(13) 0.35224(15) 0.55326(8) 0.0150(2) Uani 1 1 d . U . . .
O3 O 0.33924(14) 0.58165(15) 0.69520(9) 0.0199(3) Uani 1 1 d . U . . .
O5 O 0.65235(14) 0.46725(15) 0.86155(8) 0.0170(3) Uani 1 1 d . U . . .
O6 O 0.90886(16) 0.40258(18) 0.92790(9) 0.0244(3) Uani 1 1 d . U . . .
N2 N 0.49371(17) 0.58184(17) 0.68386(10) 0.0129(3) Uani 1 1 d . U . . .
N1 N 0.47826(16) 0.33857(17) 0.57691(9) 0.0115(3) Uani 1 1 d . U . . .
N3 N 0.80192(17) 0.43013(17) 0.85509(10) 0.0146(3) Uani 1 1 d . U . . .
N5 N 1.03275(17) 0.38714(19) 0.65511(10) 0.0156(3) Uani 1 1 d . U . . .
N4 N 1.02334(17) 0.39946(18) 0.75290(10) 0.0152(3) Uani 1 1 d . U . . .
C1 C 0.57206(19) 0.4435(2) 0.64110(11) 0.0115(3) Uani 1 1 d . U . . .
C2 C 0.7563(2) 0.4221(2) 0.66421(11) 0.0118(3) Uani 1 1 d . U . . .
C4 C 0.8565(2) 0.4187(2) 0.75771(11) 0.0126(3) Uani 1 1 d . U . . .
C3 C 0.87858(19) 0.3996(2) 0.59986(12) 0.0142(3) Uani 1 1 d . U . . .
H3 H 0.857668 0.393870 0.529406 0.017 Uiso 1 1 calc R . . . .
H5 H 1.132(3) 0.378(3) 0.6333(16) 0.030(6) Uiso 1 1 d . . . . .

loop_
_atom_site_aniso_label
_atom_site_aniso_U_11
_atom_site_aniso_U_22
_atom_site_aniso_U_33
_atom_site_aniso_U_23
_atom_site_aniso_U_13
_atom_site_aniso_U_12
K1 0.01258(17) 0.01660(19) 0.01427(18) 0.00074(13) -0.00089(12) -0.00043(13)
O4 0.0157(6) 0.0125(6) 0.0197(6) -0.0025(4) 0.0021(4) -0.0027(5)
O1 0.0121(5) 0.0164(6) 0.0172(6) -0.0055(4) 0.0020(4) 0.0024(4)
O2 0.0065(5) 0.0226(6) 0.0154(5) -0.0004(5) -0.0008(4) 0.0007(4)
O3 0.0101(5) 0.0195(6) 0.0315(7) -0.0052(5) 0.0078(5) 0.0007(5)
O5 0.0138(6) 0.0200(6) 0.0184(6) -0.0006(5) 0.0068(4) 0.0002(5)
O6 0.0177(6) 0.0432(8) 0.0114(6) 0.0009(5) -0.0019(5) -0.0028(6)
N2 0.0116(6) 0.0127(7) 0.0146(6) 0.0001(5) 0.0025(5) 0.0002(5)
N1 0.0103(6) 0.0133(6) 0.0113(6) 0.0015(5) 0.0030(5) -0.0002(5)
N3 0.0149(7) 0.0161(7) 0.0127(6) -0.0012(5) 0.0015(5) -0.0044(5)
N5 0.0091(6) 0.0234(8) 0.0143(7) -0.0013(5) 0.0020(5) 0.0009(6)
N4 0.0125(6) 0.0209(8) 0.0123(6) -0.0005(5) 0.0015(5) -0.0005(5)
C1 0.0096(7) 0.0131(8) 0.0120(7) -0.0010(6) 0.0023(5) 0.0003(6)
C2 0.0110(7) 0.0122(8) 0.0124(7) -0.0007(6) 0.0021(5) -0.0003(6)
C4 0.0116(7) 0.0148(8) 0.0117(7) -0.0015(6) 0.0022(6) -0.0020(6)
C3 0.0103(7) 0.0192(8) 0.0131(7) -0.0002(6) 0.0016(6) -0.0006(6)

loop_
_atom_type_symbol
_atom_type_description
_atom_type_scat_dispersion_real
_atom_type_scat_dispersion_imag
_atom_type_scat_source
C C 0.0033 0.0016 'International Tables Vol C Tables 4.2.6.8 and 6.1.1.4'
H H 0.0000 0.0000 'International Tables Vol C Tables 4.2.6.8 and 6.1.1.4'
K K 0.2009 0.2494 'International Tables Vol C Tables 4.2.6.8 and 6.1.1.4'
N N 0.0061 0.0033 'International Tables Vol C Tables 4.2.6.8 and 6.1.1.4'
O O 0.0106 0.0060 'International Tables Vol C Tables 4.2.6.8 and 6.1.1.4'

loop_
_geom_angle_atom_site_label_1
_geom_angle_atom_site_label_2
_geom_angle_atom_site_label_3
_geom_angle
_geom_angle_site_symmetry_1
_geom_angle_site_symmetry_3
_geom_angle_publ_flag
O4 K1 O1 76.50(3) 1_545 3_656 ?
O4 K1 O2 83.69(3) 1_545 3_656 ?
O4 K1 O3 64.72(3) 1_545 2_646 ?
O4 K1 O5 138.29(3) 1_545 4_565 ?
O4 K1 O5 59.69(3) 1_545 2_646 ?
O4 K1 O6 114.84(4) 1_545 2_746 ?
O4 K1 O6 164.12(4) 1_545 4_565 ?
O4 K1 N1 79.75(3) 1_545 3_656 ?
O4 K1 N3 153.62(4) 1_545 4_565 ?
O4 K1 N4 74.82(4) 1_545 2_746 ?
O1 K1 O4 122.28(4) . 1_545 ?
O1 K1 O1 85.94(4) . 3_656 ?
O1 K1 O2 44.79(3) 3_656 3_656 ?
O1 K1 O2 119.60(3) . 3_656 ?
O1 K1 O3 79.22(3) . 2_646 ?
O1 K1 O3 120.26(3) 3_656 2_646 ?
O1 K1 O5 60.79(3) . 4_565 ?
O1 K1 O5 60.02(3) 3_656 2_646 ?
O1 K1 O5 63.85(3) . 2_646 ?
O1 K1 O5 61.92(3) 3_656 4_565 ?
O1 K1 O6 101.13(3) 3_656 4_565 ?
O1 K1 O6 72.72(4) . 4_565 ?
O1 K1 O6 118.84(4) . 2_746 ?
O1 K1 O6 128.67(3) 3_656 2_746 ?
O1 K1 N1 22.21(3) 3_656 3_656 ?
O1 K1 N1 102.76(3) . 3_656 ?
O1 K1 N3 80.54(3) 3_656 4_565 ?
O1 K1 N3 68.15(3) . 4_565 ?
O1 K1 N4 123.17(4) . 2_746 ?
O1 K1 N4 147.15(4) 3_656 2_746 ?
O2 K1 O3 148.37(3) 3_656 2_646 ?
O2 K1 O5 65.04(3) 3_656 4_565 ?
O2 K1 O5 102.01(3) 3_656 2_646 ?
O2 K1 O6 83.81(3) 3_656 4_565 ?
O2 K1 O6 85.19(3) 3_656 2_746 ?
O2 K1 N1 22.59(3) 3_656 3_656 ?
O2 K1 N3 70.82(3) 3_656 4_565 ?
O3 K1 N1 137.37(3) 2_646 3_656 ?
O3 K1 N3 140.17(3) 2_646 4_565 ?
O5 K1 O3 61.50(3) 2_646 2_646 ?
O5 K1 O3 139.96(3) 4_565 2_646 ?
O5 K1 O5 99.05(3) 2_646 4_565 ?
O5 K1 N1 60.63(3) 4_565 3_656 ?
O5 K1 N1 80.91(3) 2_646 3_656 ?
O5 K1 N3 20.70(3) 4_565 4_565 ?
O5 K1 N3 118.23(3) 2_646 4_565 ?
O6 K1 O3 108.76(3) 2_746 2_646 ?
O6 K1 O3 127.55(3) 4_565 2_646 ?
O6 K1 O5 169.90(3) 2_746 2_646 ?
O6 K1 O5 132.97(3) 4_565 2_646 ?
O6 K1 O5 41.06(3) 4_565 4_565 ?
O6 K1 O5 90.39(3) 2_746 4_565 ?
O6 K1 O6 54.24(4) 2_746 4_565 ?
O6 K1 N1 107.08(3) 2_746 3_656 ?
O6 K1 N1 92.26(3) 4_565 3_656 ?
O6 K1 N3 70.68(3) 2_746 4_565 ?
O6 K1 N3 20.80(3) 4_565 4_565 ?
N1 K1 N3 74.10(3) 3_656 4_565 ?
N4 K1 O2 115.74(4) 2_746 3_656 ?
N4 K1 O3 59.31(4) 2_746 2_646 ?
N4 K1 O5 142.74(4) 2_746 4_565 ?
N4 K1 O5 116.02(4) 2_746 2_646 ?
N4 K1 O6 53.99(4) 2_746 2_746 ?
N4 K1 O6 102.05(4) 2_746 4_565 ?
N4 K1 N1 134.04(4) 2_746 3_656 ?
N4 K1 N3 122.04(4) 2_746 4_565 ?
N2 O4 K1 123.83(9) . 1_565 ?
K1 O1 K1 94.06(4) . 3_656 ?
N1 O1 K1 100.76(8) . 3_656 ?
N1 O1 K1 137.00(9) . . ?
N1 O2 K1 96.14(8) . 3_656 ?
N2 O3 K1 110.57(9) . 2_656 ?
K1 O5 K1 80.95(3) 2_656 4_566 ?
N3 O5 K1 158.74(10) . 2_656 ?
N3 O5 K1 94.96(9) . 4_566 ?
K1 O6 K1 125.76(4) 2_756 4_566 ?
N3 O6 K1 121.36(10) . 2_756 ?
N3 O6 K1 97.89(9) . 4_566 ?
O4 N2 C1 115.99(12) . . ?
O3 N2 O4 121.91(13) . . ?
O3 N2 C1 122.07(13) . . ?
O1 N1 K1 57.04(7) . 3_656 ?
O1 N1 O2 118.26(12) . . ?
O1 N1 C1 117.70(12) . . ?
O2 N1 K1 61.27(7) . 3_656 ?
O2 N1 C1 123.95(13) . . ?
C1 N1 K1 174.68(10) . 3_656 ?
O5 N3 K1 64.33(8) . 4_566 ?
O5 N3 O6 123.41(13) . . ?
O5 N3 C4 118.34(13) . . ?
O6 N3 K1 61.31(8) . 4_566 ?
O6 N3 C4 118.25(13) . . ?
C4 N3 K1 164.16(10) . 4_566 ?
N4 N5 C3 113.09(13) . . ?
N4 N5 H5 120.0(15) . . ?
C3 N5 H5 126.8(14) . . ?
N5 N4 K1 130.90(10) . 2_756 ?
C4 N4 K1 125.27(10) . 2_756 ?
C4 N4 N5 103.20(13) . . ?
N2 C1 C2 118.25(13) . . ?
N1 C1 N2 120.44(13) . . ?
N1 C1 C2 121.25(13) . . ?
C4 C2 C1 129.06(14) . . ?
C3 C2 C1 128.82(14) . . ?
C3 C2 C4 102.12(13) . . ?
N4 C4 N3 117.14(13) . . ?
N4 C4 C2 113.92(14) . . ?
C2 C4 N3 128.93(14) . . ?
N5 C3 C2 107.65(14) . . ?
N5 C3 H3 126.2 . . ?
C2 C3 H3 126.2 . . ?

loop_
_geom_bond_atom_site_label_1
_geom_bond_atom_site_label_2
_geom_bond_distance
_geom_bond_site_symmetry_2
_geom_bond_publ_flag
K1 O4 2.7557(12) 1_545 ?
K1 O1 2.8153(11) 3_656 ?
K1 O1 2.6784(12) . ?
K1 O2 2.9074(12) 3_656 ?
K1 O3 3.2798(13) 2_646 ?
K1 O5 3.1165(12) 4_565 ?
K1 O5 3.0776(11) 2_646 ?
K1 O6 2.9737(13) 2_746 ?
K1 O6 3.0506(13) 4_565 ?
K1 N1 3.2966(14) 3_656 ?
K1 N3 3.4447(14) 4_565 ?
K1 N4 2.8220(14) 2_746 ?
O4 N2 1.2457(17) . ?
O1 N1 1.2682(17) . ?
O2 N1 1.2738(16) . ?
O3 N2 1.2395(17) . ?
O5 N3 1.2223(18) . ?
O6 N3 1.2351(18) . ?
N2 C1 1.409(2) . ?
N1 C1 1.352(2) . ?
N3 C4 1.4379(19) . ?
N5 N4 1.3392(19) . ?
N5 C3 1.347(2) . ?
N5 H5 0.87(2) . ?
N4 C4 1.327(2) . ?
C1 C2 1.451(2) . ?
C2 C4 1.409(2) . ?
C2 C3 1.383(2) . ?
C3 H3 0.9500 . ?
